data_7014108
loop_
_publ_author_name
'Hill, Nicholas J.'
'Levason, William'
'Patel, Rina'
'Reid, Gillian'
'Webster, Michael'

_publ_section_title
;
 Unusual structural trends in the [MCl3([8]aneSe2)](M = As, Sb, Bi)
 adducts.
;
_journal_issue 7
_journal_name_full 'Dalton transactions (Cambridge, England : 2003)'
_journal_page_first 980
_journal_page_last 981
_journal_paper_doi 10.1039/b401384k
_journal_year 2004
_chemical_formula_moiety 'C6 H12 Cl3 Sb Se2'
_chemical_formula_sum 'C6 H12 Cl3 Sb Se2'
_chemical_formula_weight 470.18
_chemical_name_systematic
;
trichloro(1,5-diselenacyclooctane)antimony(III)
;
_space_group_IT_number 14
_symmetry_cell_setting monoclinic
_symmetry_Int_Tables_number 14
_symmetry_space_group_name_Hall '-P 2yn'
_symmetry_space_group_name_H-M 'P 1 21/n 1'
_atom_sites_solution_hydrogens geom
_atom_sites_solution_primary direct
_atom_sites_solution_secondary difmap
_audit_creation_method 'SHELXL-97 + hand edit'
_cell_angle_alpha 90.00
_cell_angle_beta 96.948(10)
_cell_angle_gamma 90.00
_cell_formula_units_Z 4
_cell_length_a 9.327(3)
_cell_length_b 12.165(4)
_cell_length_c 10.998(5)
_cell_measurement_reflns_used 7830
_cell_measurement_temperature 120(2)
_cell_measurement_theta_max 27.48
_cell_measurement_theta_min 2.91
_cell_volume 1238.7(8)
_computing_structure_refinement 'SHELXL-97 (Sheldrick, 1997)'
_computing_structure_solution 'SHELXS-97 (Sheldrick, 1997)'
_diffrn_ambient_temperature 120(2)
_diffrn_measured_fraction_theta_full 0.972
_diffrn_measured_fraction_theta_max 0.972
_diffrn_measurement_device_type 'area detector, Nonius Kappa ccd'
_diffrn_measurement_method '\f and \w scans'
_diffrn_radiation_monochromator graphite
_diffrn_radiation_source 'Nonius rotating anode'
_diffrn_radiation_type MoK\a
_diffrn_radiation_wavelength 0.71073
_diffrn_reflns_av_R_equivalents 0.0719
_diffrn_reflns_av_sigmaI/netI 0.0956
_diffrn_reflns_limit_h_max 11
_diffrn_reflns_limit_h_min -8
_diffrn_reflns_limit_k_max 15
_diffrn_reflns_limit_k_min -15
_diffrn_reflns_limit_l_max 14
_diffrn_reflns_limit_l_min -13
_diffrn_reflns_number 7126
_diffrn_reflns_theta_full 27.47
_diffrn_reflns_theta_max 27.47
_diffrn_reflns_theta_min 3.18
_exptl_absorpt_coefficient_mu 8.703
_exptl_absorpt_correction_T_max 0.76254
_exptl_absorpt_correction_T_min 0.69328
_exptl_absorpt_correction_type multi-scan
_exptl_absorpt_process_details 'SORTAV, R H Blessing, J. Appl. Cryst., 1997, 30, 421-426.'
_exptl_crystal_colour orange
_exptl_crystal_density_diffrn 2.521
_exptl_crystal_density_method 'not measured'
_exptl_crystal_description needle
_exptl_crystal_F_000 872
_exptl_crystal_size_max 0.20
_exptl_crystal_size_mid 0.04
_exptl_crystal_size_min 0.04
_refine_diff_density_max 0.984
_refine_diff_density_min -1.070
_refine_diff_density_rms 0.243
_refine_ls_extinction_coef 0.00110(17)
_refine_ls_extinction_expression Fc^*^=kFc[1+0.001xFc^2^\l^3^/sin(2\q)]^-1/4^
_refine_ls_extinction_method SHELXL
_refine_ls_goodness_of_fit_ref 1.056
_refine_ls_hydrogen_treatment noref
_refine_ls_matrix_type full
_refine_ls_number_parameters 110
_refine_ls_number_reflns 2761
_refine_ls_number_restraints 0
_refine_ls_restrained_S_all 1.056
_refine_ls_R_factor_all 0.0805
_refine_ls_R_factor_gt 0.0494
_refine_ls_shift/su_max 0.002
_refine_ls_shift/su_mean 0.000
_refine_ls_structure_factor_coef Fsqd
_refine_ls_weighting_details 'w=1/[\s^2^(Fo^2^)+(0.0020P)^2^+1.2600P] where P=(Fo^2^+2Fc^2^)/3'
_refine_ls_weighting_scheme calc
_refine_ls_wR_factor_gt 0.0850
_refine_ls_wR_factor_ref 0.0953
_reflns_number_gt 2007
_reflns_number_total 2761
_reflns_threshold_expression >2sigma(I)
_cod_data_source_file b401384k.txt
_cod_data_source_block sbcl3se2
_cod_original_sg_symbol_H-M 'P 21/n'
_cod_database_code 7014108

loop_
_symmetry_equiv_pos_as_xyz
'x, y, z'
'-x+1/2, y+1/2, -z+1/2'
'-x, -y, -z'
'x-1/2, -y-1/2, z-1/2'

loop_
_atom_site_label
_atom_site_type_symbol
_atom_site_fract_x
_atom_site_fract_y
_atom_site_fract_z
_atom_site_U_iso_or_equiv
_atom_site_adp_type
_atom_site_occupancy
_atom_site_symmetry_multiplicity
_atom_site_calc_flag
_atom_site_refinement_flags
_atom_site_disorder_assembly
_atom_site_disorder_group
Sb1 Sb 0.07335(5) 0.08633(4) 0.16138(4) 0.01820(17) Uani 1 1 d . . .
Se1 Se -0.22514(8) 0.07286(6) 0.15732(7) 0.0174(2) Uani 1 1 d . . .
Se2 Se -0.58001(8) 0.04954(6) 0.14501(7) 0.0214(2) Uani 1 1 d . . .
Cl1 Cl -0.0193(2) 0.12887(16) -0.09379(18) 0.0326(5) Uani 1 1 d . . .
Cl2 Cl 0.0667(2) 0.28330(16) 0.2248(2) 0.0367(5) Uani 1 1 d . . .
Cl3 Cl 0.10706(19) 0.02177(16) 0.37274(17) 0.0237(4) Uani 1 1 d . . .
C1 C -0.2513(8) 0.1158(7) 0.3264(7) 0.0279(19) Uani 1 1 d . . .
H1A H -0.1619 0.0988 0.3812 0.033 Uiso 1 1 calc R . .
H1B H -0.2673 0.1961 0.3292 0.033 Uiso 1 1 calc R . .
C2 C -0.3783(7) 0.0568(6) 0.3733(7) 0.0227(18) Uani 1 1 d . . .
H2A H -0.3658 -0.0231 0.3610 0.027 Uiso 1 1 calc R . .
H2B H -0.3719 0.0695 0.4627 0.027 Uiso 1 1 calc R . .
C3 C -0.5291(8) 0.0875(6) 0.3175(7) 0.0227(18) Uani 1 1 d . . .
H3A H -0.5410 0.1678 0.3265 0.027 Uiso 1 1 calc R . .
H3B H -0.5989 0.0511 0.3655 0.027 Uiso 1 1 calc R . .
C4 C -0.5667(8) 0.1944(6) 0.0660(7) 0.0282(19) Uani 1 1 d . . .
H4A H -0.5781 0.1835 -0.0238 0.034 Uiso 1 1 calc R . .
H4B H -0.6488 0.2401 0.0855 0.034 Uiso 1 1 calc R . .
C5 C -0.4287(8) 0.2575(5) 0.1020(8) 0.0250(18) Uani 1 1 d . . .
H5A H -0.4181 0.2681 0.1919 0.030 Uiso 1 1 calc R . .
H5B H -0.4399 0.3313 0.0641 0.030 Uiso 1 1 calc R . .
C6 C -0.2893(8) 0.2083(6) 0.0689(7) 0.0227(18) Uani 1 1 d . . .
H6A H -0.2120 0.2641 0.0846 0.027 Uiso 1 1 calc R . .
H6B H -0.3015 0.1924 -0.0200 0.027 Uiso 1 1 calc R . .

loop_
_atom_site_aniso_label
_atom_site_aniso_U_11
_atom_site_aniso_U_22
_atom_site_aniso_U_33
_atom_site_aniso_U_23
_atom_site_aniso_U_13
_atom_site_aniso_U_12
Sb1 0.0167(3) 0.0233(3) 0.0146(3) 0.0012(2) 0.0020(2) -0.0009(2)
Se1 0.0159(4) 0.0212(4) 0.0147(4) -0.0007(3) 0.0004(3) 0.0006(3)
Se2 0.0170(4) 0.0265(4) 0.0196(4) 0.0023(3) -0.0014(3) -0.0003(3)
Cl1 0.0494(14) 0.0267(11) 0.0242(11) 0.0066(9) 0.0148(10) 0.0119(10)
Cl2 0.0467(13) 0.0256(11) 0.0348(13) -0.0027(9) -0.0073(10) -0.0083(10)
Cl3 0.0194(10) 0.0337(11) 0.0175(10) 0.0029(8) 0.0006(7) 0.0009(9)
C1 0.019(4) 0.046(5) 0.018(4) -0.008(4) -0.006(3) 0.000(4)
C2 0.014(4) 0.033(5) 0.020(4) 0.004(3) -0.002(3) 0.000(4)
C3 0.019(4) 0.026(4) 0.024(4) 0.010(3) 0.008(3) 0.003(3)
C4 0.021(4) 0.038(5) 0.025(5) 0.017(4) -0.001(3) 0.012(4)
C5 0.024(4) 0.018(4) 0.034(5) 0.011(4) 0.008(4) 0.007(4)
C6 0.034(5) 0.023(4) 0.011(4) 0.005(3) 0.004(3) -0.003(4)

loop_
_atom_type_symbol
_atom_type_description
_atom_type_scat_dispersion_real
_atom_type_scat_dispersion_imag
_atom_type_scat_source
C C 0.0033 0.0016 'International Tables Vol C Tables 4.2.6.8 and 6.1.1.4'
H H 0.0000 0.0000 'International Tables Vol C Tables 4.2.6.8 and 6.1.1.4'
Cl Cl 0.1484 0.1585 'International Tables Vol C Tables 4.2.6.8 and 6.1.1.4'
Sb Sb -0.5866 1.5461 'International Tables Vol C Tables 4.2.6.8 and 6.1.1.4'
Se Se -0.0929 2.2259 'International Tables Vol C Tables 4.2.6.8 and 6.1.1.4'

loop_
_geom_angle_atom_site_label_1
_geom_angle_atom_site_label_2
_geom_angle_atom_site_label_3
_geom_angle
_geom_angle_site_symmetry_1
_geom_angle_site_symmetry_3
_geom_angle_publ_flag
Cl3 Sb1 Cl2 92.71(7) . . ?
Cl3 Sb1 Cl1 87.10(7) . 3 ?
Cl2 Sb1 Cl1 167.96(7) . 3 ?
Cl3 Sb1 Se1 90.56(5) . . ?
Cl2 Sb1 Se1 90.13(5) . . ?
Cl1 Sb1 Se1 77.84(5) 3 . ?
Cl3 Sb1 Cl1 167.28(6) . . ?
Cl2 Sb1 Cl1 94.88(7) . . ?
Cl1 Sb1 Cl1 83.35(6) 3 . ?
Se1 Sb1 Cl1 79.26(5) . . ?
Cl3 Sb1 Se2 89.66(5) . 1_655 ?
Cl2 Sb1 Se2 101.74(5) . 1_655 ?
Cl1 Sb1 Se2 90.29(5) 3 1_655 ?
Se1 Sb1 Se2 168.10(3) . 1_655 ?
Cl1 Sb1 Se2 98.74(5) . 1_655 ?
C6 Se1 C1 100.3(3) . . ?
C6 Se1 Sb1 101.7(2) . . ?
C1 Se1 Sb1 101.9(2) . . ?
C6 Se1 Se2 79.0(2) . . ?
C1 Se1 Se2 79.9(2) . . ?
Sb1 Se1 Se2 177.90(3) . . ?
C3 Se2 C4 101.3(3) . . ?
C3 Se2 Sb1 92.3(2) . 1_455 ?
C4 Se2 Sb1 91.0(2) . 1_455 ?
C3 Se2 Se1 79.4(2) . . ?
C4 Se2 Se1 80.0(2) . . ?
Sb1 Se2 Se1 166.14(3) 1_455 . ?
Sb1 Cl1 Sb1 96.65(6) 3 . ?
C2 C1 Se1 112.5(5) . . ?
C2 C1 H1A 109.1 . . ?
Se1 C1 H1A 109.1 . . ?
C2 C1 H1B 109.1 . . ?
Se1 C1 H1B 109.1 . . ?
H1A C1 H1B 107.8 . . ?
C3 C2 C1 117.9(6) . . ?
C3 C2 H2A 107.8 . . ?
C1 C2 H2A 107.8 . . ?
C3 C2 H2B 107.8 . . ?
C1 C2 H2B 107.8 . . ?
H2A C2 H2B 107.2 . . ?
C2 C3 Se2 116.1(5) . . ?
C2 C3 H3A 108.3 . . ?
Se2 C3 H3A 108.3 . . ?
C2 C3 H3B 108.3 . . ?
Se2 C3 H3B 108.3 . . ?
H3A C3 H3B 107.4 . . ?
C5 C4 Se2 115.8(5) . . ?
C5 C4 H4A 108.3 . . ?
Se2 C4 H4A 108.3 . . ?
C5 C4 H4B 108.3 . . ?
Se2 C4 H4B 108.3 . . ?
H4A C4 H4B 107.4 . . ?
C4 C5 C6 117.7(6) . . ?
C4 C5 H5A 107.9 . . ?
C6 C5 H5A 107.9 . . ?
C4 C5 H5B 107.9 . . ?
C6 C5 H5B 107.9 . . ?
H5A C5 H5B 107.2 . . ?
C5 C6 Se1 115.5(5) . . ?
C5 C6 H6A 108.4 . . ?
Se1 C6 H6A 108.4 . . ?
C5 C6 H6B 108.4 . . ?
Se1 C6 H6B 108.4 . . ?
H6A C6 H6B 107.5 . . ?

loop_
_geom_bond_atom_site_label_1
_geom_bond_atom_site_label_2
_geom_bond_distance
_geom_bond_site_symmetry_2
_geom_bond_publ_flag
Sb1 Cl3 2.438(2) . ?
Sb1 Cl2 2.499(2) . ?
Sb1 Cl1 2.751(2) 3 ?
Sb1 Se1 2.7839(13) . ?
Sb1 Cl1 2.881(2) . ?
Sb1 Se2 3.2904(13) 1_655 ?
Se1 C6 1.969(7) . ?
Se1 C1 1.974(7) . ?
Se1 Se2 3.3085(14) . ?
Se2 C3 1.955(8) . ?
Se2 C4 1.976(7) . ?
Se2 Sb1 3.2904(13) 1_455 ?
Cl1 Sb1 2.751(2) 3 ?
C1 C2 1.527(10) . ?
C1 H1A 0.9900 . ?
C1 H1B 0.9900 . ?
C2 C3 1.511(9) . ?
C2 H2A 0.9900 . ?
C2 H2B 0.9900 . ?
C3 H3A 0.9900 . ?
C3 H3B 0.9900 . ?
C4 C5 1.510(10) . ?
C4 H4A 0.9900 . ?
C4 H4B 0.9900 . ?
C5 C6 1.515(10) . ?
C5 H5A 0.9900 . ?
C5 H5B 0.9900 . ?
C6 H6A 0.9900 . ?
C6 H6B 0.9900 . ?

loop_
_geom_torsion_atom_site_label_1
_geom_torsion_atom_site_label_2
_geom_torsion_atom_site_label_3
_geom_torsion_atom_site_label_4
_geom_torsion
_geom_torsion_site_symmetry_1
_geom_torsion_site_symmetry_2
_geom_torsion_site_symmetry_3
_geom_torsion_site_symmetry_4
_geom_torsion_publ_flag
Cl3 Sb1 Se1 C6 138.6(2) . . . . ?
Cl2 Sb1 Se1 C6 45.9(2) . . . . ?
Cl1 Sb1 Se1 C6 -134.5(2) 3 . . . ?
Cl1 Sb1 Se1 C6 -49.0(2) . . . . ?
Se2 Sb1 Se1 C6 -130.4(2) 1_655 . . . ?
Cl3 Sb1 Se1 C1 35.3(3) . . . . ?
Cl2 Sb1 Se1 C1 -57.4(3) . . . . ?
Cl1 Sb1 Se1 C1 122.2(3) 3 . . . ?
Cl1 Sb1 Se1 C1 -152.3(3) . . . . ?
Se2 Sb1 Se1 C1 126.3(3) 1_655 . . . ?
C6 Se1 Se2 C3 -106.3(3) . . . . ?
C1 Se1 Se2 C3 -3.6(3) . . . . ?
C6 Se1 Se2 C4 -2.7(3) . . . . ?
C1 Se1 Se2 C4 100.0(4) . . . . ?
C6 Se1 Se2 Sb1 -52.5(3) . . . 1_455 ?
C1 Se1 Se2 Sb1 50.2(3) . . . 1_455 ?
Cl3 Sb1 Cl1 Sb1 -41.6(3) . . . 3 ?
Cl2 Sb1 Cl1 Sb1 -168.03(7) . . . 3 ?
Cl1 Sb1 Cl1 Sb1 0.0 3 . . 3 ?
Se1 Sb1 Cl1 Sb1 -78.83(5) . . . 3 ?
Se2 Sb1 Cl1 Sb1 89.27(5) 1_655 . . 3 ?
C6 Se1 C1 C2 108.6(6) . . . . ?
Sb1 Se1 C1 C2 -147.0(5) . . . . ?
Se2 Se1 C1 C2 31.9(5) . . . . ?
Se1 C1 C2 C3 -69.8(8) . . . . ?
C1 C2 C3 Se2 66.5(8) . . . . ?
C4 Se2 C3 C2 -103.7(5) . . . . ?
Sb1 Se2 C3 C2 164.9(5) 1_455 . . . ?
Se1 Se2 C3 C2 -26.3(5) . . . . ?
C3 Se2 C4 C5 50.7(6) . . . . ?
Sb1 Se2 C4 C5 143.3(6) 1_455 . . . ?
Se1 Se2 C4 C5 -26.2(5) . . . . ?
Se2 C4 C5 C6 64.1(8) . . . . ?
C4 C5 C6 Se1 -68.1(8) . . . . ?
C1 Se1 C6 C5 -46.2(6) . . . . ?
Sb1 Se1 C6 C5 -150.8(5) . . . . ?
Se2 Se1 C6 C5 31.3(5) . . . . ?
